data_4328535
loop_
_publ_author_name
'Shang-Da Jiang'
'Shan-Shan Liu'
'Li-Nan Zhou'
'Bing-Wu Wang'
'Zhe-Ming Wang'
'Song Gao'

_publ_section_title
;
 Series of Lanthanide Organometallic Single-Ion Magnets
;
_journal_name_full 'Inorganic Chemistry'
_journal_page_first 3079
_journal_page_last 3087
_journal_paper_doi 10.1021/ic202511n
_journal_volume 51
_journal_year 2012
_chemical_formula_sum 'C18 H23 Tb'
_chemical_formula_weight 398.28
_chemical_name_systematic
; 
 ? 
;
_space_group_IT_number 62
_symmetry_cell_setting orthorhombic
_symmetry_space_group_name_Hall '-P 2ac 2n'
_symmetry_space_group_name_H-M 'P n m a'
_atom_sites_solution_hydrogens geom
_atom_sites_solution_primary direct
_atom_sites_solution_secondary difmap
_audit_creation_method SHELXL-97
_cell_angle_alpha 90.00
_cell_angle_beta 90.00
_cell_angle_gamma 90.00
_cell_formula_units_Z 4
_cell_length_a 10.3609(2)
_cell_length_b 13.2089(3)
_cell_length_c 11.9129(3)
_cell_measurement_temperature 293(2)
_cell_volume 1630.35(6)
_computing_cell_refinement 'HKL Scalepack (Otwinowski & Minor, 1997)'
_computing_data_collection 'KappaCCD (Nonius B. V., 1998)'
_computing_data_reduction 'HKL Denzo (Otwinowski & Minor, 1997) & maXus (Mackay et al., 1998)'
_computing_molecular_graphics 'Bruker SHELXTL V5.1 (Sheldrick, 1998)'
_computing_publication_material 'SHELXL-97 (Sheldrick, 1997)'
_computing_structure_refinement 'SHELXL-97 (Sheldrick, 1997)'
_computing_structure_solution 'SHELXS-97 (Sheldrick, 1997)'
_diffrn_ambient_temperature 293(2)
_diffrn_detector_area_resol_mean 9
_diffrn_measured_fraction_theta_full 0.998
_diffrn_measured_fraction_theta_max 0.998
_diffrn_measurement_device_type 'NONIUS KappaCCD'
_diffrn_measurement_method CCD
_diffrn_radiation_monochromator graphite
_diffrn_radiation_source 'fine-focus sealed tube'
_diffrn_radiation_type MoK\a
_diffrn_radiation_wavelength 0.71073
_diffrn_reflns_av_R_equivalents 0.0744
_diffrn_reflns_av_sigmaI/netI 0.0319
_diffrn_reflns_limit_h_max 13
_diffrn_reflns_limit_h_min -13
_diffrn_reflns_limit_k_max 17
_diffrn_reflns_limit_k_min -17
_diffrn_reflns_limit_l_max 15
_diffrn_reflns_limit_l_min -15
_diffrn_reflns_number 31583
_diffrn_reflns_theta_full 27.49
_diffrn_reflns_theta_max 27.49
_diffrn_reflns_theta_min 3.42
_diffrn_standards_decay_% none
_exptl_absorpt_coefficient_mu 4.323
_exptl_absorpt_correction_T_max 0.358
_exptl_absorpt_correction_T_min 0.231
_exptl_absorpt_correction_type multi-scan
_exptl_absorpt_process_details
;
multi-scan from symmetry-related measurements 
 Sortav (Blessing 1995, 1997)
;
_exptl_crystal_colour 'light yellow'
_exptl_crystal_density_diffrn 1.623
_exptl_crystal_description block
_exptl_crystal_F_000 784
_exptl_crystal_size_max 0.75
_exptl_crystal_size_mid 0.30
_exptl_crystal_size_min 0.25
_refine_diff_density_max 0.816
_refine_diff_density_min -0.538
_refine_diff_density_rms 0.070
_refine_ls_extinction_coef 0.0111(5)
_refine_ls_extinction_expression Fc^*^=kFc[1+0.001xFc^2^\l^3^/sin(2\q)]^-1/4^
_refine_ls_extinction_method SHELXL
_refine_ls_goodness_of_fit_ref 1.011
_refine_ls_hydrogen_treatment constr
_refine_ls_matrix_type full
_refine_ls_number_parameters 132
_refine_ls_number_reflns 1948
_refine_ls_number_restraints 54
_refine_ls_restrained_S_all 1.022
_refine_ls_R_factor_all 0.0475
_refine_ls_R_factor_gt 0.0242
_refine_ls_shift/su_max 0.001
_refine_ls_shift/su_mean 0.000
_refine_ls_structure_factor_coef Fsqd
_refine_ls_weighting_details 'calc w=1/[\s^2^(Fo^2^)+(0.0304P)^2^+0.0000P] where P=(Fo^2^+2Fc^2^)/3'
_refine_ls_weighting_scheme calc
_refine_ls_wR_factor_gt 0.0544
_refine_ls_wR_factor_ref 0.0598
_reflns_number_gt 1331
_reflns_number_total 1948
_reflns_threshold_expression >2sigma(I)
_cod_data_source_file ic202511n_1Tb.cif
_cod_data_source_block COTTbCp*
_cod_database_code 4328535

loop_
_symmetry_equiv_pos_as_xyz
'x, y, z'
'-x+1/2, -y, z+1/2'
'-x, y+1/2, -z'
'x+1/2, -y+1/2, -z+1/2'
'-x, -y, -z'
'x-1/2, y, -z-1/2'
'x, -y-1/2, z'
'-x-1/2, y-1/2, z-1/2'

loop_
_atom_site_label
_atom_site_type_symbol
_atom_site_fract_x
_atom_site_fract_y
_atom_site_fract_z
_atom_site_U_iso_or_equiv
_atom_site_adp_type
_atom_site_occupancy
_atom_site_symmetry_multiplicity
_atom_site_calc_flag
_atom_site_refinement_flags
_atom_site_disorder_group
Tb1 Tb 0.87129(2) 0.2500 0.993937(15) 0.05138(13) Uani 1 2 d S .
C3 C 0.7691(3) 0.1965(2) 1.1864(2) 0.0485(8) Uani 1 1 d . .
C2 C 0.6812(3) 0.1634(2) 1.1035(2) 0.0479(7) Uani 1 1 d . .
C6 C 0.8484(3) 0.1301(3) 1.2624(3) 0.0742(11) Uani 1 1 d . .
H6AB H 0.8008 0.1164 1.3299 0.111 Uiso 1 1 calc R .
H6AC H 0.9275 0.1639 1.2810 0.111 Uiso 1 1 calc R .
H6AA H 0.8674 0.0675 1.2248 0.111 Uiso 1 1 calc R .
C1 C 0.6270(4) 0.2500 1.0523(4) 0.0534(11) Uani 1 2 d S .
C5 C 0.6483(3) 0.0542(3) 1.0761(3) 0.0710(10) Uani 1 1 d . .
H5AC H 0.5796 0.0317 1.1241 0.106 Uiso 1 1 calc R .
H5AA H 0.7229 0.0125 1.0877 0.106 Uiso 1 1 calc R .
H5AB H 0.6214 0.0494 0.9992 0.106 Uiso 1 1 calc R .
C4 C 0.5248(5) 0.2500 0.9610(5) 0.0871(18) Uani 1 2 d S .
H4AA H 0.4407 0.2500 0.9960 0.131 Uiso 1 2 d SR .
H4AB H 0.5343 0.3106 0.9141 0.131 Uiso 1 1 d R .
C7 C 0.8544(10) 0.1994(7) 0.7881(7) 0.081(3) Uani 0.64(2) 1 d PU 1
H7 H 0.7891 0.1737 0.7427 0.098 Uiso 0.64(2) 1 calc PR 1
C8 C 0.9250(11) 0.1225(8) 0.8373(8) 0.072(3) Uani 0.64(2) 1 d PU 1
H8 H 0.8957 0.0581 0.8191 0.086 Uiso 0.64(2) 1 calc PR 1
C9 C 1.0317(11) 0.1224(8) 0.9091(10) 0.077(3) Uani 0.64(2) 1 d PU 1
H9 H 1.0583 0.0575 0.9286 0.092 Uiso 0.64(2) 1 calc PR 1
C10 C 1.1064(9) 0.1971(11) 0.9574(9) 0.086(3) Uani 0.64(2) 1 d PU 1
H10 H 1.1731 0.1706 1.0006 0.103 Uiso 0.64(2) 1 calc PR 1
C15 C 1.116(3) 0.2500 0.990(2) 0.083(7) Uani 0.36(2) 2 d SPU 2
H15 H 1.1839 0.2500 1.0416 0.100 Uiso 0.36(2) 2 calc SPR 2
C12 C 0.874(2) 0.1557(13) 0.8111(17) 0.073(6) Uani 0.36(2) 1 d PU 2
H12 H 0.8265 0.1038 0.7779 0.088 Uiso 0.36(2) 1 calc PR 2
C14 C 1.073(2) 0.1471(19) 0.957(2) 0.092(7) Uani 0.36(2) 1 d PU 2
H14 H 1.1153 0.0942 0.9925 0.110 Uiso 0.36(2) 1 calc PR 2
C11 C 0.824(3) 0.2500 0.781(2) 0.067(7) Uani 0.36(2) 2 d SPU 2
H11 H 0.7500 0.2500 0.7358 0.081 Uiso 0.36(2) 2 calc SPR 2
C13 C 0.975(2) 0.1156(16) 0.8775(18) 0.074(6) Uani 0.36(2) 1 d PU 2
H13 H 0.9803 0.0460 0.8665 0.089 Uiso 0.36(2) 1 calc PR 2

loop_
_atom_site_aniso_label
_atom_site_aniso_U_11
_atom_site_aniso_U_22
_atom_site_aniso_U_33
_atom_site_aniso_U_23
_atom_site_aniso_U_13
_atom_site_aniso_U_12
Tb1 0.04749(17) 0.06433(19) 0.04232(16) 0.000 0.01014(10) 0.000
C3 0.049(2) 0.0582(19) 0.0380(15) 0.0071(12) 0.0054(13) 0.0009(14)
C2 0.0425(18) 0.0536(17) 0.0476(17) -0.0014(14) 0.0070(13) -0.0055(15)
C6 0.091(3) 0.079(3) 0.0517(19) 0.0104(17) -0.0128(19) 0.010(2)
C1 0.034(3) 0.081(3) 0.045(2) 0.000 0.001(2) 0.000
C5 0.066(3) 0.066(2) 0.081(2) -0.0111(18) 0.0134(19) -0.0153(18)
C4 0.048(4) 0.133(6) 0.080(3) 0.000 -0.014(3) 0.000
C7 0.101(6) 0.096(8) 0.047(4) -0.008(5) -0.007(4) 0.024(6)
C8 0.076(7) 0.072(6) 0.067(6) -0.023(5) 0.008(5) 0.007(5)
C9 0.073(7) 0.072(5) 0.085(6) -0.008(5) 0.003(5) 0.026(5)
C10 0.056(5) 0.096(8) 0.105(6) -0.005(6) 0.007(4) 0.010(5)
C15 0.063(10) 0.087(11) 0.099(11) 0.000 -0.007(8) 0.000
C12 0.088(10) 0.061(9) 0.071(9) -0.014(7) -0.007(7) 0.018(7)
C14 0.082(10) 0.082(10) 0.112(10) -0.008(8) 0.005(8) 0.031(8)
C11 0.082(10) 0.068(11) 0.052(8) 0.000 0.003(7) 0.000
C13 0.079(10) 0.062(7) 0.082(10) -0.020(7) -0.011(7) 0.015(8)

loop_
_atom_type_symbol
_atom_type_description
_atom_type_scat_dispersion_real
_atom_type_scat_dispersion_imag
_atom_type_scat_source
C C 0.0033 0.0016 'International Tables Vol C Tables 4.2.6.8 and 6.1.1.4'
H H 0.0000 0.0000 'International Tables Vol C Tables 4.2.6.8 and 6.1.1.4'
Tb Tb -0.1723 4.1537 'International Tables Vol C Tables 4.2.6.8 and 6.1.1.4'

loop_
_geom_angle_atom_site_label_1
_geom_angle_atom_site_label_2
_geom_angle_atom_site_label_3
_geom_angle
_geom_angle_site_symmetry_1
_geom_angle_site_symmetry_3
C13 Tb1 C13 90.7(10) . 7_565
C13 Tb1 C12 32.9(5) . .
C13 Tb1 C12 82.3(7) 7_565 .
C13 Tb1 C12 82.3(7) . 7_565
C13 Tb1 C12 32.9(5) 7_565 7_565
C12 Tb1 C12 59.5(8) . 7_565
C13 Tb1 C14 85.9(8) . 7_565
C13 Tb1 C14 33.4(6) 7_565 7_565
C12 Tb1 C14 96.1(9) . 7_565
C12 Tb1 C14 64.7(7) 7_565 7_565
C13 Tb1 C14 33.4(6) . .
C13 Tb1 C14 85.9(8) 7_565 .
C12 Tb1 C14 64.7(7) . .
C12 Tb1 C14 96.1(9) 7_565 .
C14 Tb1 C14 65.0(13) 7_565 .
C13 Tb1 C15 63.9(6) . .
C13 Tb1 C15 63.9(6) 7_565 .
C12 Tb1 C15 88.5(8) . .
C12 Tb1 C15 88.5(8) 7_565 .
C14 Tb1 C15 34.1(6) 7_565 .
C14 Tb1 C15 34.1(6) . .
C13 Tb1 C7 46.2(5) . .
C13 Tb1 C7 71.4(6) 7_565 .
C12 Tb1 C7 15.2(4) . .
C12 Tb1 C7 45.2(5) 7_565 .
C14 Tb1 C7 91.6(7) 7_565 .
C14 Tb1 C7 75.3(7) . .
C15 Tb1 C7 92.9(7) . .
C13 Tb1 C7 71.4(6) . 7_565
C13 Tb1 C7 46.2(5) 7_565 7_565
C12 Tb1 C7 45.2(5) . 7_565
C12 Tb1 C7 15.2(4) 7_565 7_565
C14 Tb1 C7 75.3(7) 7_565 7_565
C14 Tb1 C7 91.6(7) . 7_565
C15 Tb1 C7 92.9(7) . 7_565
C7 Tb1 C7 30.4(4) . 7_565
C13 Tb1 C8 16.0(4) . .
C13 Tb1 C8 88.2(5) 7_565 .
C12 Tb1 C8 17.1(3) . .
C12 Tb1 C8 72.1(5) 7_565 .
C14 Tb1 C8 92.6(7) 7_565 .
C14 Tb1 C8 48.9(6) . .
C15 Tb1 C8 76.7(5) . .
C7 Tb1 C8 31.3(3) . .
C7 Tb1 C8 59.3(4) 7_565 .
C13 Tb1 C8 88.2(5) . 7_565
C13 Tb1 C8 16.0(4) 7_565 7_565
C12 Tb1 C8 72.1(5) . 7_565
C12 Tb1 C8 17.1(3) 7_565 7_565
C14 Tb1 C8 48.9(6) 7_565 7_565
C14 Tb1 C8 92.6(7) . 7_565
C15 Tb1 C8 76.7(5) . 7_565
C7 Tb1 C8 59.3(4) . 7_565
C7 Tb1 C8 31.3(3) 7_565 7_565
C8 Tb1 C8 81.7(5) . 7_565
C13 Tb1 C10 46.0(5) . .
C13 Tb1 C10 72.0(6) 7_565 .
C12 Tb1 C10 73.1(5) . .
C12 Tb1 C10 88.8(6) 7_565 .
C14 Tb1 C10 48.3(9) 7_565 .
C14 Tb1 C10 16.8(5) . .
C15 Tb1 C10 18.1(3) . .
C7 Tb1 C10 80.3(3) . .
C7 Tb1 C10 88.5(4) 7_565 .
C8 Tb1 C10 59.7(3) . .
C8 Tb1 C10 81.4(4) 7_565 .
C3 C3 C2 108.01(17) 7_565 .
C3 C3 C6 125.66(19) 7_565 .
C2 C3 C6 126.3(3) . .
C3 C3 Tb1 74.36(6) 7_565 .
C2 C3 Tb1 74.48(15) . .
C6 C3 Tb1 117.6(2) . .
C1 C2 C3 107.9(3) . .
C1 C2 C5 126.0(3) . .
C3 C2 C5 126.1(3) . .
C1 C2 Tb1 74.4(2) . .
C3 C2 Tb1 74.29(16) . .
C5 C2 Tb1 118.43(19) . .
C3 C6 H6AB 109.5 . .
C3 C6 H6AC 109.5 . .
H6AB C6 H6AC 109.5 . .
C3 C6 H6AA 109.5 . .
H6AB C6 H6AA 109.5 . .
H6AC C6 H6AA 109.5 . .
C2 C1 C2 108.2(4) 7_565 .
C2 C1 C4 125.89(19) 7_565 .
C2 C1 C4 125.89(19) . .
C2 C1 Tb1 74.4(2) 7_565 .
C2 C1 Tb1 74.4(2) . .
C4 C1 Tb1 118.9(4) . .
C2 C5 H5AC 109.5 . .
C2 C5 H5AA 109.5 . .
H5AC C5 H5AA 109.5 . .
C2 C5 H5AB 109.5 . .
H5AC C5 H5AB 109.5 . .
H5AA C5 H5AB 109.5 . .
C1 C4 H4AA 108.7 . .
C1 C4 H4AB 109.8 . .
H4AA C4 H4AB 109.6 . .
C7 C7 C8 137.3(7) 7_565 .
C7 C7 Tb1 74.79(19) 7_565 .
C8 C7 Tb1 75.4(5) . .
C7 C7 H7 111.4 7_565 .
C8 C7 H7 111.4 . .
Tb1 C7 H7 134.9 . .
C7 C8 C9 132.8(10) . .
C7 C8 Tb1 73.3(5) . .
C9 C8 Tb1 74.3(6) . .
C7 C8 H8 113.6 . .
C9 C8 H8 113.6 . .
Tb1 C8 H8 134.3 . .
C10 C9 C8 134.2(10) . .
C10 C9 Tb1 74.3(6) . .
C8 C9 Tb1 74.2(6) . .
C10 C9 H9 112.9 . .
C8 C9 H9 112.9 . .
Tb1 C9 H9 134.2 . .
C9 C10 C10 135.7(7) . 7_565
C9 C10 Tb1 74.6(5) . .
C10 C10 Tb1 74.2(3) 7_565 .
C9 C10 H10 112.2 . .
C10 C10 H10 112.2 7_565 .
Tb1 C10 H10 135.5 . .
C14 C15 C14 132(3) . 7_565
C14 C15 Tb1 72.5(15) . .
C14 C15 Tb1 72.5(15) 7_565 .
C14 C15 H15 114.0 . .
C14 C15 H15 114.0 7_565 .
Tb1 C15 H15 137.6 . .
C11 C12 C13 139(2) . .
C11 C12 Tb1 77.3(15) . .
C13 C12 Tb1 73.0(11) . .
C11 C12 H12 110.6 . .
C13 C12 H12 110.6 . .
Tb1 C12 H12 136.8 . .
C13 C14 C15 131(3) . .
C13 C14 Tb1 72.0(12) . .
C15 C14 Tb1 73.3(14) . .
C13 C14 H14 114.7 . .
C15 C14 H14 114.7 . .
Tb1 C14 H14 135.5 . .
C12 C11 C12 126(3) 7_565 .
C12 C11 Tb1 71.0(15) 7_565 .
C12 C11 Tb1 71.0(15) . .
C12 C11 H11 117.0 7_565 .
C12 C11 H11 117.0 . .
Tb1 C11 H11 136.0 . .
C12 C13 C14 141(2) . .
C12 C13 Tb1 74.1(11) . .
C14 C13 Tb1 74.6(12) . .
C12 C13 H13 109.5 . .
C14 C13 H13 109.5 . .
Tb1 C13 H13 143.7 . .

loop_
_geom_bond_atom_site_label_1
_geom_bond_atom_site_label_2
_geom_bond_distance
_geom_bond_site_symmetry_2
Tb1 C13 2.50(2) .
Tb1 C13 2.50(2) 7_565
Tb1 C12 2.51(2) .
Tb1 C12 2.51(2) 7_565
Tb1 C14 2.53(2) 7_565
Tb1 C14 2.53(2) .
Tb1 C15 2.54(3) .
Tb1 C7 2.547(9) .
Tb1 C7 2.547(9) 7_565
Tb1 C8 2.574(9) .
Tb1 C8 2.574(9) 7_565
Tb1 C10 2.571(9) .
C3 C3 1.415(6) 7_565
C3 C2 1.413(4) .
C3 C6 1.505(4) .
C2 C1 1.413(4) .
C2 C5 1.517(4) .
C6 H6AB 0.9600 .
C6 H6AC 0.9600 .
C6 H6AA 0.9600 .
C1 C2 1.413(4) 7_565
C1 C4 1.518(7) .
C5 H5AC 0.9600 .
C5 H5AA 0.9600 .
C5 H5AB 0.9600 .
C4 H4AA 0.9653 .
C4 H4AB 0.9807 .
C7 C7 1.337(17) 7_565
C7 C8 1.382(13) .
C7 H7 0.9300 .
C8 C9 1.397(11) .
C8 H8 0.9300 .
C9 C10 1.381(16) .
C9 H9 0.9300 .
C10 C10 1.40(3) 7_565
C10 H10 0.9300 .
C15 C14 1.49(3) .
C15 C14 1.49(3) 7_565
C15 H15 0.9300 .
C12 C11 1.40(2) .
C12 C13 1.42(2) .
C12 H12 0.9300 .
C14 C13 1.44(3) .
C14 H14 0.9300 .
C11 C12 1.40(2) 7_565
C11 H11 0.9300 .
C13 H13 0.9300 .

loop_
_geom_torsion_atom_site_label_1
_geom_torsion_atom_site_label_2
_geom_torsion_atom_site_label_3
_geom_torsion_atom_site_label_4
_geom_torsion
_geom_torsion_site_symmetry_1
_geom_torsion_site_symmetry_4
C13 Tb1 C3 C3 169.7(6) . 7_565
C13 Tb1 C3 C3 17.5(10) 7_565 7_565
C12 Tb1 C3 C3 -152.8(6) . 7_565
C12 Tb1 C3 C3 -53.3(9) 7_565 7_565
C14 Tb1 C3 C3 60.5(8) 7_565 7_565
C14 Tb1 C3 C3 134.1(7) . 7_565
C15 Tb1 C3 C3 97.4(2) . 7_565
C7 Tb1 C3 C3 -135.9(3) . 7_565
C7 Tb1 C3 C3 -86.9(4) 7_565 7_565
C8 Tb1 C3 C3 -172.6(3) . 7_565
C8 Tb1 C3 C3 -14.1(6) 7_565 7_565
C10 Tb1 C3 C3 117.5(4) . 7_565
C13 Tb1 C3 C2 -76.0(6) . .
C13 Tb1 C3 C2 131.8(10) 7_565 .
C12 Tb1 C3 C2 -38.6(6) . .
C12 Tb1 C3 C2 60.9(9) 7_565 .
C14 Tb1 C3 C2 174.8(8) 7_565 .
C14 Tb1 C3 C2 -111.6(7) . .
C15 Tb1 C3 C2 -148.3(3) . .
C7 Tb1 C3 C2 -21.6(4) . .
C7 Tb1 C3 C2 27.3(5) 7_565 .
C8 Tb1 C3 C2 -58.4(4) . .
C8 Tb1 C3 C2 100.1(6) 7_565 .
C10 Tb1 C3 C2 -128.3(4) . .
C13 Tb1 C3 C6 47.3(6) . .
C13 Tb1 C3 C6 -105.0(10) 7_565 .
C12 Tb1 C3 C6 84.7(6) . .
C12 Tb1 C3 C6 -175.8(9) 7_565 .
C14 Tb1 C3 C6 -61.9(8) 7_565 .
C14 Tb1 C3 C6 11.6(7) . .
C15 Tb1 C3 C6 -25.0(3) . .
C7 Tb1 C3 C6 101.7(4) . .
C7 Tb1 C3 C6 150.6(4) 7_565 .
C8 Tb1 C3 C6 64.9(4) . .
C8 Tb1 C3 C6 -136.6(6) 7_565 .
C10 Tb1 C3 C6 -5.0(4) . .
C3 C3 C2 C1 0.0(3) 7_565 .
C6 C3 C2 C1 179.6(3) . .
Tb1 C3 C2 C1 -67.4(2) . .
C3 C3 C2 C5 -178.6(2) 7_565 .
C6 C3 C2 C5 0.9(5) . .
Tb1 C3 C2 C5 114.0(3) . .
C3 C3 C2 Tb1 67.38(7) 7_565 .
C6 C3 C2 Tb1 -113.1(3) . .
C13 Tb1 C2 C1 -129.4(6) . .
C13 Tb1 C2 C1 4.1(13) 7_565 .
C12 Tb1 C2 C1 -95.6(5) . .
C12 Tb1 C2 C1 -35.0(6) 7_565 .
C14 Tb1 C2 C1 102.3(19) 7_565 .
C14 Tb1 C2 C1 -163.5(8) . .
C15 Tb1 C2 C1 161.4(7) . .
C7 Tb1 C2 C1 -80.8(3) . .
C7 Tb1 C2 C1 -51.0(3) 7_565 .
C8 Tb1 C2 C1 -113.1(3) . .
C8 Tb1 C2 C1 -18.3(5) 7_565 .
C10 Tb1 C2 C1 -174.3(4) . .
C13 Tb1 C2 C3 116.4(5) . .
C13 Tb1 C2 C3 -110.1(13) 7_565 .
C12 Tb1 C2 C3 150.2(4) . .
C12 Tb1 C2 C3 -149.2(6) 7_565 .
C14 Tb1 C2 C3 -11.9(19) 7_565 .
C14 Tb1 C2 C3 82.2(8) . .
C15 Tb1 C2 C3 47.1(7) . .
C7 Tb1 C2 C3 165.0(3) . .
C7 Tb1 C2 C3 -165.2(3) 7_565 .
C8 Tb1 C2 C3 132.7(3) . .
C8 Tb1 C2 C3 -132.5(5) 7_565 .
C10 Tb1 C2 C3 71.5(4) . .
C13 Tb1 C2 C5 -6.6(6) . .
C13 Tb1 C2 C5 127.0(13) 7_565 .
C12 Tb1 C2 C5 27.3(5) . .
C12 Tb1 C2 C5 87.9(6) 7_565 .
C14 Tb1 C2 C5 -134.8(19) 7_565 .
C14 Tb1 C2 C5 -40.7(8) . .
C15 Tb1 C2 C5 -75.8(7) . .
C7 Tb1 C2 C5 42.0(3) . .
C7 Tb1 C2 C5 71.8(4) 7_565 .
C8 Tb1 C2 C5 9.8(4) . .
C8 Tb1 C2 C5 104.5(5) 7_565 .
C10 Tb1 C2 C5 -51.5(5) . .
C3 C2 C1 C2 0.0(5) . 7_565
C5 C2 C1 C2 178.60(19) . 7_565
Tb1 C2 C1 C2 -67.3(3) . 7_565
C3 C2 C1 C4 -178.1(5) . .
C5 C2 C1 C4 0.6(7) . .
Tb1 C2 C1 C4 114.6(5) . .
C3 C2 C1 Tb1 67.3(2) . .
C5 C2 C1 Tb1 -114.1(3) . .
C13 Tb1 C1 C2 177.9(6) . 7_565
C13 Tb1 C1 C2 -63.4(7) 7_565 7_565
C12 Tb1 C1 C2 -153.5(4) . 7_565
C12 Tb1 C1 C2 -92.0(4) 7_565 7_565
C14 Tb1 C1 C2 -27.6(13) 7_565 7_565
C14 Tb1 C1 C2 142.0(13) . 7_565
C15 Tb1 C1 C2 57.24(18) . 7_565
C7 Tb1 C1 C2 -138.3(3) . 7_565
C7 Tb1 C1 C2 -107.3(3) 7_565 7_565
C8 Tb1 C1 C2 -168.3(3) . 7_565
C8 Tb1 C1 C2 -77.2(4) 7_565 7_565
C10 Tb1 C1 C2 129.3(10) . 7_565
C13 Tb1 C1 C2 63.4(7) . .
C13 Tb1 C1 C2 -177.9(6) 7_565 .
C12 Tb1 C1 C2 92.0(4) . .
C12 Tb1 C1 C2 153.5(4) 7_565 .
C14 Tb1 C1 C2 -142.0(13) 7_565 .
C14 Tb1 C1 C2 27.6(13) . .
C15 Tb1 C1 C2 -57.24(18) . .
C7 Tb1 C1 C2 107.3(3) . .
C7 Tb1 C1 C2 138.3(3) 7_565 .
C8 Tb1 C1 C2 77.2(4) . .
C8 Tb1 C1 C2 168.3(3) 7_565 .
C10 Tb1 C1 C2 14.8(10) . .
C13 Tb1 C1 C4 -59.3(6) . .
C13 Tb1 C1 C4 59.3(6) 7_565 .
C12 Tb1 C1 C4 -30.7(4) . .
C12 Tb1 C1 C4 30.7(4) 7_565 .
C14 Tb1 C1 C4 95.2(13) 7_565 .
C14 Tb1 C1 C4 -95.2(13) . .
C15 Tb1 C1 C4 180.000(2) . .
C7 Tb1 C1 C4 -15.50(19) . .
C7 Tb1 C1 C4 15.50(19) 7_565 .
C8 Tb1 C1 C4 -45.6(3) . .
C8 Tb1 C1 C4 45.6(3) 7_565 .
C10 Tb1 C1 C4 -108.0(10) . .
C13 Tb1 C7 C7 -139.5(7) . 7_565
C13 Tb1 C7 C7 -29.7(5) 7_565 7_565
C12 Tb1 C7 C7 -164(3) . 7_565
C12 Tb1 C7 C7 -5.8(9) 7_565 7_565
C14 Tb1 C7 C7 -56.7(6) 7_565 7_565
C14 Tb1 C7 C7 -120.3(7) . 7_565
C15 Tb1 C7 C7 -90.80(19) . 7_565
C8 Tb1 C7 C7 -149.0(6) . 7_565
C8 Tb1 C7 C7 -18.1(3) 7_565 7_565
C10 Tb1 C7 C7 -103.8(3) . 7_565
C13 Tb1 C7 C8 9.6(9) . .
C13 Tb1 C7 C8 119.4(8) 7_565 .
C12 Tb1 C7 C8 -15(2) . .
C12 Tb1 C7 C8 143.2(12) 7_565 .
C14 Tb1 C7 C8 92.4(10) 7_565 .
C14 Tb1 C7 C8 28.7(8) . .
C15 Tb1 C7 C8 58.2(7) . .
C7 Tb1 C7 C8 149.0(6) 7_565 .
C8 Tb1 C7 C8 130.9(9) 7_565 .
C10 Tb1 C7 C8 45.2(6) . .
C7 C7 C8 C9 -1.4(16) 7_565 .
Tb1 C7 C8 C9 -48.4(11) . .
C7 C7 C8 Tb1 47.0(6) 7_565 .
C13 Tb1 C8 C7 -154(3) . .
C13 Tb1 C8 C7 -55.7(9) 7_565 .
C12 Tb1 C8 C7 13(2) . .
C12 Tb1 C8 C7 -26.5(9) 7_565 .
C14 Tb1 C8 C7 -88.8(10) 7_565 .
C14 Tb1 C8 C7 -141.9(11) . .
C15 Tb1 C8 C7 -119.3(8) . .
C7 Tb1 C8 C7 -17.6(4) 7_565 .
C8 Tb1 C8 C7 -41.0(8) 7_565 .
C10 Tb1 C8 C7 -125.8(7) . .
C13 Tb1 C8 C9 -9(2) . .
C13 Tb1 C8 C9 89.5(9) 7_565 .
C12 Tb1 C8 C9 159(2) . .
C12 Tb1 C8 C9 118.8(9) 7_565 .
C14 Tb1 C8 C9 56.4(10) 7_565 .
C14 Tb1 C8 C9 3.4(11) . .
C15 Tb1 C8 C9 26.0(8) . .
C7 Tb1 C8 C9 145.3(10) . .
C7 Tb1 C8 C9 127.6(7) 7_565 .
C8 Tb1 C8 C9 104.2(7) 7_565 .
C10 Tb1 C8 C9 19.4(6) . .
C7 C8 C9 C10 -0.1(19) . .
Tb1 C8 C9 C10 -48.2(11) . .
C7 C8 C9 Tb1 48.1(10) . .
C13 Tb1 C9 C10 155(3) . .
C13 Tb1 C9 C10 56.8(9) 7_565 .
C12 Tb1 C9 C10 138.0(10) . .
C12 Tb1 C9 C10 89.7(9) 7_565 .
C14 Tb1 C9 C10 25.6(11) 7_565 .
C14 Tb1 C9 C10 -25(2) . .
C15 Tb1 C9 C10 0.6(11) . .
C7 Tb1 C9 C10 126.2(7) . .
C7 Tb1 C9 C10 102.7(7) 7_565 .
C8 Tb1 C9 C10 146.3(10) . .
C8 Tb1 C9 C10 72.7(8) 7_565 .
C13 Tb1 C9 C8 9(2) . .
C13 Tb1 C9 C8 -89.5(9) 7_565 .
C12 Tb1 C9 C8 -8.3(9) . .
C12 Tb1 C9 C8 -56.6(9) 7_565 .
C14 Tb1 C9 C8 -120.7(10) 7_565 .
C14 Tb1 C9 C8 -172(3) . .
C15 Tb1 C9 C8 -145.7(10) . .
C7 Tb1 C9 C8 -20.1(6) . .
C7 Tb1 C9 C8 -43.6(6) 7_565 .
C8 Tb1 C9 C8 -73.6(8) 7_565 .
C10 Tb1 C9 C8 -146.3(10) . .
C8 C9 C10 C10 1.5(16) . 7_565
Tb1 C9 C10 C10 -46.7(6) . 7_565
C8 C9 C10 Tb1 48.2(11) . .
C13 Tb1 C10 C9 -9.1(9) . .
C13 Tb1 C10 C9 -118.4(9) 7_565 .
C12 Tb1 C10 C9 -31.2(7) . .
C12 Tb1 C10 C9 -89.6(8) 7_565 .
C14 Tb1 C10 C9 -145.9(13) 7_565 .
C14 Tb1 C10 C9 26(3) . .
C15 Tb1 C10 C9 -179(3) . .
C7 Tb1 C10 C9 -44.9(6) . .
C7 Tb1 C10 C9 -74.4(7) 7_565 .
C8 Tb1 C10 C9 -19.6(6) . .
C8 Tb1 C10 C9 -105.0(8) 7_565 .
C13 Tb1 C10 C10 139.0(8) . 7_565
C13 Tb1 C10 C10 29.7(5) 7_565 7_565
C12 Tb1 C10 C10 117.0(5) . 7_565
C12 Tb1 C10 C10 58.5(4) 7_565 7_565
C14 Tb1 C10 C10 2.2(10) 7_565 7_565
C14 Tb1 C10 C10 174(3) . 7_565
C15 Tb1 C10 C10 -30(2) . 7_565
C7 Tb1 C10 C10 103.2(2) . 7_565
C7 Tb1 C10 C10 73.73(18) 7_565 7_565
C8 Tb1 C10 C10 128.5(4) . 7_565
C8 Tb1 C10 C10 43.1(3) 7_565 7_565
C13 Tb1 C15 C14 -20.9(15) . .
C13 Tb1 C15 C14 -125.7(17) 7_565 .
C12 Tb1 C15 C14 -43.6(15) . .
C12 Tb1 C15 C14 -103.1(15) 7_565 .
C14 Tb1 C15 C14 -147(3) 7_565 .
C7 Tb1 C15 C14 -58.1(15) . .
C7 Tb1 C15 C14 -88.6(15) 7_565 .
C8 Tb1 C15 C14 -31.1(14) . .
C8 Tb1 C15 C14 -115.5(15) 7_565 .
C10 Tb1 C15 C14 -13(2) . .
C13 Tb1 C15 C14 125.7(17) . 7_565
C13 Tb1 C15 C14 20.9(15) 7_565 7_565
C12 Tb1 C15 C14 103.1(15) . 7_565
C12 Tb1 C15 C14 43.6(15) 7_565 7_565
C14 Tb1 C15 C14 147(3) . 7_565
C7 Tb1 C15 C14 88.6(15) . 7_565
C7 Tb1 C15 C14 58.1(15) 7_565 7_565
C8 Tb1 C15 C14 115.5(15) . 7_565
C8 Tb1 C15 C14 31.1(14) 7_565 7_565
C10 Tb1 C15 C14 134(3) . 7_565
C13 Tb1 C12 C11 -151(2) . .
C13 Tb1 C12 C11 -47.9(14) 7_565 .
C12 Tb1 C12 C11 -22.6(16) 7_565 .
C14 Tb1 C12 C11 -78.4(15) 7_565 .
C14 Tb1 C12 C11 -137.1(17) . .
C15 Tb1 C12 C11 -111.7(14) . .
C7 Tb1 C12 C11 -5(2) . .
C7 Tb1 C12 C11 -16.1(12) 7_565 .
C8 Tb1 C12 C11 -157(3) . .
C8 Tb1 C12 C11 -35.2(13) 7_565 .
C10 Tb1 C12 C11 -121.4(15) . .
C13 Tb1 C12 C13 103.3(16) 7_565 .
C12 Tb1 C12 C13 128.6(12) 7_565 .
C14 Tb1 C12 C13 72.8(15) 7_565 .
C14 Tb1 C12 C13 14.2(14) . .
C15 Tb1 C12 C13 39.5(13) . .
C7 Tb1 C12 C13 146(3) . .
C7 Tb1 C12 C13 135.1(17) 7_565 .
C8 Tb1 C12 C13 -6.2(18) . .
C8 Tb1 C12 C13 116.0(14) 7_565 .
C10 Tb1 C12 C13 29.8(12) . .
C14 C15 C14 C13 2(6) 7_565 .
Tb1 C15 C14 C13 47(3) . .
C14 C15 C14 Tb1 -45(3) 7_565 .
C13 Tb1 C14 C13 -97.4(18) 7_565 .
C12 Tb1 C14 C13 -14.0(14) . .
C12 Tb1 C14 C13 -66.0(16) 7_565 .
C14 Tb1 C14 C13 -124.4(13) 7_565 .
C15 Tb1 C14 C13 -144(2) . .
C7 Tb1 C14 C13 -25.6(13) . .
C7 Tb1 C14 C13 -51.5(15) 7_565 .
C8 Tb1 C14 C13 -6.2(12) . .
C8 Tb1 C14 C13 -82.8(15) 7_565 .
C10 Tb1 C14 C13 -131(4) . .
C13 Tb1 C14 C15 144(2) . .
C13 Tb1 C14 C15 47.0(15) 7_565 .
C12 Tb1 C14 C15 130.4(17) . .
C12 Tb1 C14 C15 78.3(15) 7_565 .
C14 Tb1 C14 C15 19.9(17) 7_565 .
C7 Tb1 C14 C15 118.8(16) . .
C7 Tb1 C14 C15 92.8(15) 7_565 .
C8 Tb1 C14 C15 138.2(19) . .
C8 Tb1 C14 C15 61.5(15) 7_565 .
C10 Tb1 C14 C15 13(2) . .
C13 C12 C11 C12 3(6) . 7_565
Tb1 C12 C11 C12 47(3) . 7_565
C13 C12 C11 Tb1 -44(3) . .
C13 Tb1 C11 C12 -123.9(16) . 7_565
C13 Tb1 C11 C12 -17.2(14) 7_565 7_565
C12 Tb1 C11 C12 -141(3) . 7_565
C14 Tb1 C11 C12 -38.0(15) 7_565 7_565
C14 Tb1 C11 C12 -103.0(15) . 7_565
C15 Tb1 C11 C12 -70.5(14) . 7_565
C7 Tb1 C11 C12 -137(3) . 7_565
C7 Tb1 C11 C12 -4(2) 7_565 7_565
C8 Tb1 C11 C12 -132.3(17) . 7_565
C8 Tb1 C11 C12 -8.7(12) 7_565 7_565
C10 Tb1 C11 C12 -86.3(14) . 7_565
C13 Tb1 C11 C12 17.2(14) . .
C13 Tb1 C11 C12 123.9(16) 7_565 .
C12 Tb1 C11 C12 141(3) 7_565 .
C14 Tb1 C11 C12 103.0(15) 7_565 .
C14 Tb1 C11 C12 38.0(15) . .
C15 Tb1 C11 C12 70.5(14) . .
C7 Tb1 C11 C12 4(2) . .
C7 Tb1 C11 C12 137(3) 7_565 .
C8 Tb1 C11 C12 8.7(12) . .
C8 Tb1 C11 C12 132.3(17) 7_565 .
C10 Tb1 C11 C12 54.8(14) . .
C11 C12 C13 C14 8(6) . .
Tb1 C12 C13 C14 -38(3) . .
C11 C12 C13 Tb1 46(3) . .
C15 C14 C13 C12 -10(5) . .
Tb1 C14 C13 C12 38(3) . .
C15 C14 C13 Tb1 -47(3) . .
C13 Tb1 C13 C12 -74.7(15) 7_565 .
C12 Tb1 C13 C12 -42.8(12) 7_565 .
C14 Tb1 C13 C12 -107.7(15) 7_565 .
C14 Tb1 C13 C12 -156(2) . .
C15 Tb1 C13 C12 -134.9(15) . .
C7 Tb1 C13 C12 -11.6(12) . .
C7 Tb1 C13 C12 -31.9(13) 7_565 .
C8 Tb1 C13 C12 6.6(19) . .
C8 Tb1 C13 C12 -58.8(13) 7_565 .
C10 Tb1 C13 C12 -138.5(16) . .
C13 Tb1 C13 C14 81.6(17) 7_565 .
C12 Tb1 C13 C14 156(2) . .
C12 Tb1 C13 C14 113.5(16) 7_565 .
C14 Tb1 C13 C14 48.5(15) 7_565 .
C15 Tb1 C13 C14 21.4(15) . .
C7 Tb1 C13 C14 144.7(18) . .
C7 Tb1 C13 C14 124.4(15) 7_565 .
C8 Tb1 C13 C14 163(3) . .
C8 Tb1 C13 C14 97.5(16) 7_565 .
C10 Tb1 C13 C14 17.7(13) . .
